data_1008018
loop_
_publ_author_name
'Tranqui, D.'
'Boyer, P.'
'Laugier, J.'
'Vulliet, P.'

_publ_section_title
;
 Structure cristalline du tetrakisoxalatohafniate de potassium
 pentahydrate  K~4~ Hf (C~2~ O~4~)~4~ (H~2~ O)~5~
;
_journal_coden_ASTM ACBCAR
_journal_name_full
;
 Acta Crystallographica, Section B: Structural Crystallography
 and Crystal Chemistry
;
_journal_page_first 3126
_journal_page_last 3133
_journal_paper_doi 10.1107/S0567740877010395
_journal_volume 33
_journal_year 1977
_chemical_formula_structural 'K4 Hf (C2 O4)4 (H2 O)5'
_chemical_formula_sum 'C8 H10 Hf K4 O21'
_chemical_name_systematic
;
 Potassium tetrakis(oxalato)hafnate pentahydrate
;
_space_group_crystal_system monoclinic
_space_group_IT_number 14
_space_group_name_Hall '-P 2ybc'
_space_group_name_H-M_alt 'P 1 21/c 1'
_cell_angle_alpha 90
_cell_angle_beta 94.27(1)
_cell_angle_gamma 90
_cell_formula_units_Z 4
_cell_length_a 10.640(5)
_cell_length_b 12.350(6)
_cell_length_c 15.940(6)
_cell_volume 2088.8
_refine_ls_R_factor_all 0.024
_cod_database_code 1008018

loop_
_space_group_symop_id
_space_group_symop_operation_xyz
1 x,y,z
2 -x,1/2+y,1/2-z
3 -x,-y,-z
4 x,1/2-y,1/2+z

loop_
_atom_site_label
_atom_site_type_symbol
_atom_site_symmetry_multiplicity
_atom_site_Wyckoff_symbol
_atom_site_fract_x
_atom_site_fract_y
_atom_site_fract_z
_atom_site_occupancy
_atom_site_attached_hydrogens
_atom_site_calc_flag
Hf1 Hf4+ 4 e 0.76273(2) 0.34876(2) 0.17271(2) 1. 0 d
K1 K1+ 4 e 0.12726(14) 0.34486(20) 0.24721(10) 1. 0 d
K2 K1+ 4 e 0.01702(17) 0.22821(16) 0.51150(11) 1. 0 d
K3 K1+ 4 e 0.50892(16) 0.06103(16) 0.30899(11) 1. 0 d
K4 K1+ 4 e 0.39160(17) 0.32650(19) 0.40996(12) 1. 0 d
O1 O2- 4 e 0.63788(45) 0.38921(46) 0.27242(33) 1. 0 d
O2 O2- 4 e 0.87488(38) 0.35036(56) 0.29234(26) 1. 0 d
O3 O2- 4 e 0.88647(53) 0.39037(52) 0.42764(34) 1. 0 d
O4 O2- 4 e 0.62873(60) 0.43314(59) 0.40704(35) 1. 0 d
O5 O2- 4 e 0.56678(37) 0.36980(44) 0.11623(30) 1. 0 d
O6 O2- 4 e 0.76234(42) 0.31897(45) 0.03836(30) 1. 0 d
O7 O2- 4 e 0.65421(56) 0.31489(55) -0.08427(32) 1. 0 d
O8 O2- 4 e 0.44291(46) 0.3774(5) -0.00339(35) 1. 0 d
O9 O2- 4 e 0.93910(39) 0.42186(41) 0.13714(31) 1. 0 d
O10 O2- 4 e 0.74013(41) 0.52285(40) 0.16299(35) 1. 0 d
O11 O2- 4 e 0.82155(48) 0.68276(44) 0.13010(35) 1. 0 d
O12 O2- 4 e 0.03915(41) 0.56884(49) 0.09761(35) 1. 0 d
O13 O2- 4 e 0.90743(41) 0.22115(41) 0.16452(30) 1. 0 d
O14 O2- 4 e 0.67786(39) 0.1920(4) 0.19308(31) 1. 0 d
O15 O2- 4 e 0.70332(49) 0.01329(48) 0.20501(35) 1. 0 d
O16 O2- 4 e 0.95776(47) 0.04939(45) 0.18800(35) 1. 0 d
C1 C3+ 4 e 0.68637(74) 0.40347(64) 0.34949(52) 1. 0 d
C2 C3+ 4 e 0.82980(73) 0.37886(64) 0.36056(49) 1. 0 d
C3 C3+ 4 e 0.54439(64) 0.36146(73) 0.03653(47) 1. 0 d
C4 C3+ 4 e 0.65975(66) 0.32883(78) -0.01118(46) 1. 0 d
C5 C3+ 4 e 0.94762(62) 0.52157(62) 0.12290(47) 1. 0 d
C6 C3+ 4 e 0.82844(71) 0.58467(62) 0.14013(49) 1. 0 d
C7 C3+ 4 e 0.88430(55) 0.12425(55) 0.18171(41) 1. 0 d
C8 C3+ 4 e 0.74065(68) 0.10400(62) 0.19579(44) 1. 0 d
O17 O2- 4 e 0.17197(56) 0.42795(56) 0.46924(40) 1. 2 d
O18 O2- 4 e 0.18617(42) 0.15217(69) 0.14905(32) 1. 2 d
O19 O2- 4 e 0.22442(59) 0.40628(58) 0.08490(43) 1. 2 d
O20 O2- 4 e 0.39409(53) 0.25709(57) 0.24569(35) 1. 2 d
O21 O2- 4 e 0.45955(62) 0.13587(76) 0.07610(38) 1. 2 d

loop_
_atom_type_symbol
_atom_type_oxidation_number
Hf4+ 4.000
K1+ 1.000
O2- -2.000
C3+ 3.000

loop_
_cod_related_entry_id
_cod_related_entry_database
_cod_related_entry_code
1 AMCSD 0015966
